data_7034791
loop_
_publ_author_name
'Tian, Aixiang'
'Ning, Yali'
'Ying, Jun'
'Zhang, Juwen'
'Hou, Xue'
'Li, Tianjiao'
'Wang, Xiuli'

_publ_section_title
;
 Highly efficient usage of the hydrothermal technique through the one-pot
 method to construct four Keggin-based compounds containing pendent
 ligands.
;
_journal_issue 22
_journal_name_full 'Dalton transactions (Cambridge, England : 2003)'
_journal_page_first 10499
_journal_page_last 10507
_journal_paper_doi 10.1039/c5dt00903k
_journal_volume 44
_journal_year 2015
_chemical_formula_sum 'C14 H29 Ag2 Mo12 N4 O42 P'
_chemical_formula_weight 2323.40
_chemical_name_systematic
; 
 ? 
;
_space_group_IT_number 14
_symmetry_cell_setting monoclinic
_symmetry_space_group_name_Hall '-P 2ybc'
_symmetry_space_group_name_H-M 'P 1 21/c 1'
_atom_sites_solution_hydrogens geom
_atom_sites_solution_primary direct
_atom_sites_solution_secondary difmap
_audit_creation_method SHELXL-97
_audit_update_record
;
2015-01-28 deposited with the CCDC.
2015-04-30 downloaded from the CCDC.
;
_cell_angle_alpha 90.00
_cell_angle_beta 93.8050(10)
_cell_angle_gamma 90.00
_cell_formula_units_Z 4
_cell_length_a 17.2805(9)
_cell_length_b 19.4475(11)
_cell_length_c 13.6848(8)
_cell_measurement_temperature 296(2)
_cell_volume 4588.8(4)
_computing_cell_refinement 'SMART (Bruker, 2001)'
_computing_data_collection 'SMART (Bruker, 2001)'
_computing_data_reduction 'SAINT+ (Bruker, 1999)'
_computing_molecular_graphics 'PLATON (Spek, 2003)'
_computing_publication_material 'SHELXTL (1998)'
_computing_structure_refinement 'SHELXL-97 (Sheldrick, 1997)'
_computing_structure_solution 'SHELXS-97 (Sheldrick, 1990)'
_diffrn_ambient_temperature 296(2)
_diffrn_measured_fraction_theta_full 0.996
_diffrn_measured_fraction_theta_max 0.996
_diffrn_measurement_device_type 'CCD area detector'
_diffrn_measurement_method 'phi and omega scans'
_diffrn_radiation_monochromator graphite
_diffrn_radiation_source 'fine-focus sealed tube'
_diffrn_radiation_type MoK\a
_diffrn_radiation_wavelength 0.71073
_diffrn_reflns_av_R_equivalents 0.0433
_diffrn_reflns_av_sigmaI/netI 0.0522
_diffrn_reflns_limit_h_max 18
_diffrn_reflns_limit_h_min -21
_diffrn_reflns_limit_k_max 15
_diffrn_reflns_limit_k_min -23
_diffrn_reflns_limit_l_max 16
_diffrn_reflns_limit_l_min -16
_diffrn_reflns_number 24544
_diffrn_reflns_theta_full 25.75
_diffrn_reflns_theta_max 25.75
_diffrn_reflns_theta_min 1.18
_exptl_absorpt_coefficient_mu 4.144
_exptl_absorpt_correction_T_max 0.494
_exptl_absorpt_correction_T_min 0.436
_exptl_absorpt_correction_type empirical
_exptl_absorpt_process_details SADABS
_exptl_crystal_colour BLACK
_exptl_crystal_density_diffrn 3.340
_exptl_crystal_density_method 'not measured'
_exptl_crystal_description needle
_exptl_crystal_F_000 4296.0
_exptl_crystal_size_max 0.21
_exptl_crystal_size_mid 0.19
_exptl_crystal_size_min 0.17
_refine_diff_density_max 1.233
_refine_diff_density_min -1.721
_refine_diff_density_rms 0.205
_refine_ls_extinction_method none
_refine_ls_goodness_of_fit_ref 1.086
_refine_ls_hydrogen_treatment mixed
_refine_ls_matrix_type full
_refine_ls_number_parameters 722
_refine_ls_number_reflns 8776
_refine_ls_number_restraints 0
_refine_ls_restrained_S_all 1.086
_refine_ls_R_factor_all 0.0865
_refine_ls_R_factor_gt 0.0612
_refine_ls_shift/su_max 0.001
_refine_ls_shift/su_mean 0.000
_refine_ls_structure_factor_coef Fsqd
_refine_ls_weighting_details 'calc w=1/[\s^2^(Fo^2^)+(0.0259P)^2^+96.9228P] where P=(Fo^2^+2Fc^2^)/3'
_refine_ls_weighting_scheme calc
_refine_ls_wR_factor_gt 0.1168
_refine_ls_wR_factor_ref 0.1243
_reflns_number_gt 6643
_reflns_number_total 8776
_reflns_threshold_expression >2sigma(I)
_cod_data_source_file c5dt00903k2.cif
_cod_data_source_block compound_2
_cod_depositor_comments
;
The following automatic conversions were performed:

'_symmetry_cell_setting' value 'Monoclinic' changed to 'monoclinic'
according to
/usr/data/users/saulius/crontab/automatic-downloads/rss-feeds/RSC/lib/dictionaries/cif_core.dic
dictionary named 'cif_core.dic' version 2.4.2 from 2011-04-26.

Automatic conversion script
Id: cif_fix_values 3271 2015-04-21 07:52:19Z andrius 

 Adding full bibliography for 7034790--7034793.cif.
;
_cod_original_sg_symbol_H-M 'P 21/c'
_cod_database_code 7034791

loop_
_symmetry_equiv_pos_as_xyz
'x, y, z'
'-x, y+1/2, -z+1/2'
'-x, -y, -z'
'x, -y-1/2, z-1/2'

loop_
_atom_site_label
_atom_site_type_symbol
_atom_site_fract_x
_atom_site_fract_y
_atom_site_fract_z
_atom_site_U_iso_or_equiv
_atom_site_adp_type
_atom_site_occupancy
_atom_site_symmetry_multiplicity
_atom_site_calc_flag
_atom_site_refinement_flags
P1 P 1.0000 -0.5000 0.5000 0.0207(8) Uani 1 2 d S
P2 P 0.5000 -0.5000 0.0000 0.0182(8) Uani 1 2 d S
Mo1 Mo 0.89344(6) -0.51674(5) 0.26934(7) 0.0274(2) Uani 1 1 d .
Mo2 Mo 0.86650(6) -0.36898(5) 0.41784(7) 0.0290(2) Uani 1 1 d .
Mo3 Mo 0.79616(6) -0.53153(6) 0.49043(8) 0.0342(3) Uani 1 1 d .
Mo4 Mo 1.01285(7) -0.65538(6) 0.36452(8) 0.0370(3) Uani 1 1 d .
Mo5 Mo 0.89975(8) -0.49792(6) 0.71813(8) 0.0427(3) Uani 1 1 d .
Mo6 Mo 0.92982(8) -0.65625(6) 0.59585(7) 0.0433(3) Uani 1 1 d .
Mo7 Mo 0.69475(6) -0.44787(6) -0.02564(8) 0.0289(2) Uani 1 1 d .
Mo8 Mo 0.42504(7) -0.50189(7) 0.23493(8) 0.0416(3) Uani 1 1 d .
Mo9 Mo 0.62050(6) -0.44915(6) 0.21000(8) 0.0380(3) Uani 1 1 d .
Mo10 Mo 0.45983(7) -0.65975(6) 0.11474(8) 0.0333(3) Uani 1 1 d .
Mo11 Mo 0.46331(7) -0.34350(6) 0.12164(10) 0.0434(3) Uani 1 1 d .
Mo12 Mo 0.65527(6) -0.60729(6) 0.08979(8) 0.0346(3) Uani 1 1 d .
O1' O 0.9298(8) -0.4864(7) 0.4449(9) 0.019(3) Uani 0.50 1 d P
O1 O 0.9266(7) -0.5325(7) 0.5525(10) 0.017(3) Uani 0.50 1 d P
O1W O 0.3592(7) -0.1469(7) 0.1548(8) 0.078(4) Uani 1 1 d .
O2' O 1.0211(8) -0.5781(7) 0.5092(10) 0.020(3) Uani 0.50 1 d P
O2 O 1.0070(9) -0.4693(7) 0.6058(10) 0.025(3) Uani 0.50 1 d P
O3 O 0.8436(9) -0.5266(6) 0.1638(7) 0.087(4) Uani 1 1 d .
O4 O 0.8990(7) -0.3347(8) 0.5407(6) 0.090(5) Uani 1 1 d .
O5 O 1.0222(6) -0.7265(5) 0.2994(7) 0.050(3) Uani 1 1 d .
O6 O 0.8345(10) -0.6169(6) 0.5290(8) 0.110(6) Uani 1 1 d .
O7 O 0.8931(5) -0.7288(4) 0.6360(6) 0.039(2) Uani 1 1 d .
O8 O 0.8059(7) -0.3072(5) 0.3784(7) 0.070(4) Uani 1 1 d .
O9 O 0.7004(6) -0.5424(6) 0.4885(8) 0.068(3) Uani 1 1 d .
O10 O 0.8576(5) -0.4984(5) 0.8227(6) 0.048(2) Uani 1 1 d .
O11 O 0.8171(5) -0.5448(4) 0.3624(6) 0.036(2) Uani 1 1 d .
O12 O 0.8693(5) -0.4256(4) 0.2993(6) 0.041(2) Uani 1 1 d .
O13 O 0.9656(6) -0.3329(7) 0.3731(7) 0.081(4) Uani 1 1 d .
O14 O 1.0832(6) -0.5943(6) 0.3012(11) 0.085(4) Uani 1 1 d .
O15 O 0.8022(5) -0.4322(4) 0.4666(6) 0.037(2) Uani 1 1 d .
O16 O 0.9138(10) -0.5963(5) 0.6982(8) 0.107(6) Uani 1 1 d .
O17 O 0.9315(6) -0.6102(5) 0.2955(10) 0.077(4) Uani 1 1 d .
O18 O 1.0103(6) -0.5044(6) 0.7669(11) 0.090(5) Uani 1 1 d .
O19 O 0.9485(6) -0.6828(7) 0.4607(6) 0.085(5) Uani 1 1 d .
O20 O 0.8167(10) -0.5020(5) 0.6262(8) 0.113(6) Uani 1 1 d .
O21' O 0.5553(8) -0.4627(8) -0.0608(10) 0.023(3) Uani 0.50 1 d P
O21 O 0.5812(8) -0.4995(7) 0.0445(10) 0.020(3) Uiso 0.50 1 d P
O22 O 0.5007(8) -0.4630(7) 0.1035(10) 0.021(3) Uani 0.50 1 d P
O22' O 0.5287(8) -0.5748(7) 0.0190(10) 0.023(3) Uani 0.50 1 d P
O23 O 0.3609(7) -0.6342(5) 0.0587(7) 0.068(3) Uani 1 1 d .
O24 O 0.4115(6) -0.4082(6) 0.2004(11) 0.085(4) Uani 1 1 d .
O25 O 0.3314(6) -0.5190(5) 0.1503(7) 0.060(3) Uani 1 1 d .
O26 O 0.5157(6) -0.3124(8) 0.0143(8) 0.089(5) Uani 1 1 d .
O27 O 0.5282(6) -0.4863(6) 0.2669(12) 0.091(5) Uani 1 1 d .
O28 O 0.7067(7) -0.5402(5) 0.0192(7) 0.060(3) Uani 1 1 d .
O29 O 0.5688(6) -0.6526(7) 0.1422(8) 0.079(4) Uani 1 1 d .
O30 O 0.6811(8) -0.4219(5) 0.1097(7) 0.070(3) Uani 1 1 d .
O31 O 0.7276(5) -0.6568(5) 0.1332(8) 0.055(3) Uani 1 1 d .
O32 O 0.5582(5) -0.3685(6) 0.1870(12) 0.098(5) Uani 1 1 d .
O33 O 0.6267(6) -0.6506(7) -0.0302(8) 0.080(4) Uani 1 1 d .
O34 O 0.6501(7) -0.5420(5) 0.1937(7) 0.063(3) Uani 1 1 d .
O35 O 0.6729(6) -0.4259(6) 0.3096(7) 0.059(3) Uani 1 1 d .
O36 O 0.3880(6) -0.5029(6) 0.3442(7) 0.063(3) Uani 1 1 d .
O37 O 0.4397(7) -0.7345(5) 0.1645(8) 0.073(4) Uani 1 1 d .
O38 O 0.4426(6) -0.2699(5) 0.1757(7) 0.057(3) Uani 1 1 d .
O39 O 0.7846(6) -0.4206(6) -0.0341(9) 0.072(4) Uani 1 1 d .
O40 O 0.4468(6) -0.5974(5) 0.2166(7) 0.061(3) Uani 1 1 d .
Ag1 Ag 1.16104(7) -0.83516(8) 0.35443(9) 0.0702(4) Uani 1 1 d .
Ag2 Ag 1.15252(6) -0.67695(5) 0.15500(7) 0.0375(2) Uani 1 1 d .
C1 C 0.9932(7) -0.8663(6) 0.4091(8) 0.034(3) Uani 1 1 d .
H1A H 0.9792 -0.8747 0.3434 0.041 Uiso 1 1 calc R
C2 C 0.9435(6) -0.8640(5) 0.4792(7) 0.020(2) Uani 1 1 d .
C3 C 0.9865(8) -0.8499(6) 0.5604(9) 0.038(3) Uani 1 1 d .
H3A H 0.9670 -0.8439 0.6215 0.046 Uiso 1 1 calc R
C8 C 1.2745(7) -0.6462(7) 0.3294(10) 0.041(3) Uani 1 1 d .
H8A H 1.2763 -0.6003 0.3107 0.050 Uiso 1 1 calc R
C9 C 1.3150(6) -0.6730(6) 0.4097(8) 0.026(2) Uani 1 1 d .
C10 C 1.2962(9) -0.7381(9) 0.4059(10) 0.062(5) Uani 1 1 d .
H10A H 1.3174 -0.7706 0.4497 0.075 Uiso 1 1 calc R
C11 C 1.3666(8) -0.6396(9) 0.4820(9) 0.052(4) Uani 1 1 d .
H11A H 1.3586 -0.6584 0.5462 0.062 Uiso 1 1 calc R
H11B H 1.3548 -0.5908 0.4833 0.062 Uiso 1 1 calc R
C12 C 1.4497(8) -0.6493(7) 0.4597(10) 0.045(3) Uani 1 1 d .
H12A H 1.4588 -0.6245 0.4000 0.054 Uiso 1 1 calc R
H12B H 1.4584 -0.6977 0.4475 0.054 Uiso 1 1 calc R
C13 C 1.5081(11) -0.6253(12) 0.5399(14) 0.090(7) Uani 1 1 d .
H13A H 1.4875 -0.6327 0.6033 0.108 Uiso 1 1 calc R
H13B H 1.5176 -0.5765 0.5326 0.108 Uiso 1 1 calc R
C14 C 1.5851(10) -0.6652(11) 0.5349(13) 0.079(6) Uani 1 1 d .
H14A H 1.6216 -0.6495 0.5860 0.119 Uiso 1 1 calc R
H14B H 1.6058 -0.6575 0.4724 0.119 Uiso 1 1 calc R
H14C H 1.5757 -0.7135 0.5431 0.119 Uiso 1 1 calc R
N1 N 1.2445(6) -0.7532(6) 0.3343(8) 0.039(3) Uani 1 1 d .
N2 N 1.2338(6) -0.6923(5) 0.2833(7) 0.037(3) Uani 1 1 d .
N3 N 1.0646(6) -0.8554(5) 0.4446(7) 0.031(2) Uani 1 1 d .
N4 N 1.0591(6) -0.8455(5) 0.5441(6) 0.032(2) Uani 1 1 d .
O2W O 0.2968(9) -0.3465(11) 0.3165(12) 0.136(7) Uani 1 1 d .
C4 C 0.8568(7) -0.8739(8) 0.4688(11) 0.048(4) Uani 1 1 d .
C7 C 0.7991(15) -0.7030(14) 0.3256(19) 0.049(6) Uiso 0.60 1 d P
C5' C 0.8155(19) -0.8028(16) 0.434(2) 0.046(7) Uani 0.50 1 d P
C6 C 0.8279(17) -0.7752(18) 0.338(3) 0.060(9) Uani 0.50 1 d P
C6' C 0.792(2) -0.769(2) 0.404(3) 0.072(12) Uiso 0.50 1 d P
C5 C 0.8199(18) -0.842(2) 0.385(3) 0.067(10) Uani 0.50 1 d P
C7' C 0.775(2) -0.7330(19) 0.306(2) 0.038(8) Uiso 0.40 1 d P

loop_
_atom_site_aniso_label
_atom_site_aniso_U_11
_atom_site_aniso_U_22
_atom_site_aniso_U_33
_atom_site_aniso_U_23
_atom_site_aniso_U_13
_atom_site_aniso_U_12
P1 0.033(2) 0.0142(19) 0.0145(18) 0.0001(15) -0.0019(16) 0.0020(17)
P2 0.0143(18) 0.021(2) 0.0196(19) -0.0027(16) -0.0001(14) -0.0013(16)
Mo1 0.0321(5) 0.0296(6) 0.0197(5) -0.0002(4) -0.0038(4) 0.0055(4)
Mo2 0.0319(5) 0.0279(5) 0.0256(5) 0.0040(4) -0.0092(4) 0.0003(5)
Mo3 0.0399(6) 0.0296(6) 0.0314(6) -0.0050(5) -0.0119(5) 0.0077(5)
Mo4 0.0576(7) 0.0256(6) 0.0299(6) -0.0137(5) 0.0189(5) -0.0117(5)
Mo5 0.0816(9) 0.0263(6) 0.0229(5) 0.0017(4) 0.0231(6) 0.0158(6)
Mo6 0.0872(10) 0.0236(6) 0.0185(5) 0.0008(4) -0.0017(5) -0.0174(6)
Mo7 0.0198(5) 0.0337(6) 0.0330(5) -0.0008(5) 0.0010(4) -0.0041(4)
Mo8 0.0431(7) 0.0484(7) 0.0351(6) 0.0022(5) 0.0144(5) -0.0074(6)
Mo9 0.0337(6) 0.0429(7) 0.0347(6) -0.0057(5) -0.0177(5) -0.0012(5)
Mo10 0.0429(6) 0.0252(6) 0.0315(6) 0.0035(4) -0.0004(5) -0.0083(5)
Mo11 0.0468(7) 0.0242(6) 0.0595(8) -0.0153(5) 0.0051(6) 0.0051(5)
Mo12 0.0264(5) 0.0420(7) 0.0341(6) -0.0024(5) -0.0073(4) 0.0127(5)
O1' 0.022(7) 0.022(8) 0.012(7) -0.002(6) 0.001(6) 0.010(6)
O1 0.010(6) 0.015(7) 0.027(8) -0.007(6) 0.002(6) 0.000(6)
O1W 0.088(9) 0.090(9) 0.056(7) -0.010(6) -0.003(6) 0.030(7)
O2' 0.026(8) 0.015(7) 0.017(7) 0.002(6) -0.006(6) 0.007(6)
O2 0.038(9) 0.019(8) 0.017(7) 0.005(6) -0.005(6) 0.000(7)
O3 0.161(13) 0.071(8) 0.025(5) 0.002(5) -0.034(6) -0.045(8)
O4 0.087(8) 0.167(13) 0.016(5) -0.016(6) 0.009(5) -0.086(9)
O5 0.063(6) 0.034(5) 0.050(6) -0.020(4) -0.015(5) 0.012(5)
O6 0.235(17) 0.043(7) 0.043(6) -0.019(5) -0.063(8) 0.076(9)
O7 0.043(5) 0.034(5) 0.041(5) 0.015(4) 0.006(4) -0.003(4)
O8 0.124(10) 0.041(6) 0.046(6) 0.011(5) 0.018(6) 0.047(7)
O9 0.058(7) 0.067(8) 0.084(8) -0.028(6) 0.043(6) -0.028(6)
O10 0.046(5) 0.069(7) 0.030(5) 0.001(5) 0.016(4) 0.000(5)
O11 0.034(5) 0.027(5) 0.049(5) -0.009(4) 0.014(4) -0.006(4)
O12 0.055(6) 0.022(5) 0.048(5) -0.004(4) 0.020(4) 0.002(4)
O13 0.060(7) 0.159(12) 0.026(5) -0.013(6) 0.008(5) -0.076(8)
O14 0.054(7) 0.053(7) 0.156(12) 0.045(8) 0.061(8) 0.028(6)
O15 0.040(5) 0.031(5) 0.040(5) -0.002(4) 0.016(4) -0.001(4)
O16 0.222(16) 0.040(6) 0.046(6) -0.023(5) -0.078(8) 0.058(9)
O17 0.074(8) 0.032(6) 0.133(11) 0.041(6) 0.060(7) 0.033(5)
O18 0.060(7) 0.044(7) 0.174(13) 0.047(8) 0.064(8) 0.033(6)
O19 0.063(7) 0.169(13) 0.023(5) -0.018(6) 0.006(5) -0.086(8)
O20 0.244(18) 0.035(6) 0.050(7) -0.022(5) -0.072(9) 0.059(9)
O21' 0.026(8) 0.027(8) 0.014(7) -0.002(6) -0.005(6) -0.004(7)
O22 0.024(8) 0.021(8) 0.017(7) 0.004(6) 0.001(6) 0.004(6)
O22' 0.015(7) 0.026(8) 0.026(8) -0.002(6) -0.009(6) 0.001(6)
O23 0.092(8) 0.058(7) 0.048(6) -0.017(5) -0.040(6) 0.033(6)
O24 0.037(6) 0.061(8) 0.155(13) 0.049(8) -0.008(7) 0.000(6)
O25 0.076(7) 0.068(7) 0.033(5) -0.019(5) -0.018(5) 0.035(6)
O26 0.051(7) 0.159(13) 0.059(7) -0.063(8) 0.018(5) -0.044(8)
O27 0.032(6) 0.043(7) 0.197(15) 0.045(8) -0.002(7) -0.003(5)
O28 0.111(9) 0.035(6) 0.036(5) 0.006(4) 0.015(6) 0.005(6)
O29 0.042(6) 0.141(12) 0.054(7) -0.041(7) 0.008(5) -0.032(7)
O30 0.130(11) 0.042(6) 0.041(6) 0.001(5) 0.023(6) 0.017(7)
O31 0.037(5) 0.057(7) 0.071(7) 0.026(5) 0.013(5) 0.026(5)
O32 0.021(5) 0.053(7) 0.220(16) 0.065(9) 0.010(7) 0.004(5)
O33 0.044(6) 0.148(12) 0.051(6) -0.045(7) 0.020(5) -0.040(7)
O34 0.113(9) 0.035(6) 0.044(6) 0.005(5) 0.027(6) 0.009(6)
O35 0.074(7) 0.067(7) 0.033(5) -0.006(5) -0.019(5) -0.014(6)
O36 0.079(8) 0.083(8) 0.026(5) -0.012(5) 0.009(5) 0.002(6)
O37 0.102(9) 0.035(6) 0.077(8) 0.028(5) -0.033(7) -0.028(6)
O38 0.075(7) 0.044(6) 0.051(6) -0.024(5) -0.001(5) 0.009(5)
O39 0.034(6) 0.067(8) 0.118(10) -0.036(7) 0.020(6) -0.013(5)
O40 0.077(7) 0.066(7) 0.037(5) -0.016(5) -0.030(5) 0.027(6)
Ag1 0.0543(7) 0.1000(11) 0.0567(8) 0.0277(7) 0.0068(6) -0.0239(7)
Ag2 0.0395(5) 0.0447(6) 0.0273(5) 0.0033(4) -0.0042(4) 0.0115(5)
C1 0.039(7) 0.038(7) 0.024(6) -0.001(5) -0.011(5) -0.001(6)
C2 0.018(5) 0.017(5) 0.024(5) 0.003(4) -0.001(4) -0.001(4)
C3 0.044(8) 0.033(7) 0.039(7) 0.003(6) 0.007(6) 0.007(6)
C8 0.041(7) 0.024(7) 0.060(9) 0.002(6) 0.001(7) 0.003(6)
C9 0.025(6) 0.018(6) 0.035(6) -0.004(5) -0.004(5) -0.005(5)
C10 0.055(10) 0.082(13) 0.045(9) 0.019(8) -0.034(7) 0.010(9)
C11 0.052(9) 0.074(11) 0.029(7) -0.017(7) 0.001(6) 0.011(8)
C12 0.045(8) 0.044(8) 0.045(8) 0.002(6) -0.007(6) 0.005(7)
C13 0.074(13) 0.120(18) 0.074(13) -0.037(12) -0.010(10) -0.049(13)
C14 0.064(12) 0.107(16) 0.068(12) -0.008(11) 0.004(9) -0.023(11)
N1 0.030(6) 0.039(6) 0.047(6) 0.012(5) -0.013(5) -0.004(5)
N2 0.049(6) 0.036(6) 0.027(5) 0.009(5) 0.005(5) 0.008(5)
N3 0.036(6) 0.029(6) 0.026(5) -0.004(4) -0.004(4) -0.007(5)
N4 0.037(6) 0.043(6) 0.015(5) -0.006(4) -0.002(4) 0.007(5)
O2W 0.081(10) 0.22(2) 0.104(12) 0.053(13) -0.017(9) -0.002(12)
C4 0.027(7) 0.057(9) 0.060(9) -0.004(8) 0.002(6) -0.001(7)
C5' 0.06(2) 0.027(16) 0.055(19) -0.006(15) 0.014(16) -0.003(15)
C6 0.037(17) 0.07(2) 0.08(2) -0.013(19) 0.010(16) -0.003(16)
C5 0.044(18) 0.09(3) 0.07(2) -0.01(2) -0.018(16) 0.048(19)

loop_
_atom_type_symbol
_atom_type_description
_atom_type_scat_dispersion_real
_atom_type_scat_dispersion_imag
_atom_type_scat_source
C C 0.0033 0.0016 'International Tables Vol C Tables 4.2.6.8 and 6.1.1.4'
H H 0.0000 0.0000 'International Tables Vol C Tables 4.2.6.8 and 6.1.1.4'
N N 0.0061 0.0033 'International Tables Vol C Tables 4.2.6.8 and 6.1.1.4'
O O 0.0106 0.0060 'International Tables Vol C Tables 4.2.6.8 and 6.1.1.4'
P P 0.1023 0.0942 'International Tables Vol C Tables 4.2.6.8 and 6.1.1.4'
Mo Mo -1.6832 0.6857 'International Tables Vol C Tables 4.2.6.8 and 6.1.1.4'
Ag Ag -0.8971 1.1015 'International Tables Vol C Tables 4.2.6.8 and 6.1.1.4'

loop_
_geom_angle_atom_site_label_1
_geom_angle_atom_site_label_2
_geom_angle_atom_site_label_3
_geom_angle
_geom_angle_site_symmetry_1
_geom_angle_site_symmetry_3
O1' P1 O1' 179.998(2) 3_746 .
O1' P1 O2 64.3(7) 3_746 .
O1' P1 O2 115.7(7) . .
O1' P1 O2 115.7(7) 3_746 3_746
O1' P1 O2 64.3(7) . 3_746
O2 P1 O2 179.997(2) . 3_746
O1' P1 O2' 114.4(7) 3_746 3_746
O1' P1 O2' 65.6(7) . 3_746
O2 P1 O2' 73.0(7) . 3_746
O2 P1 O2' 107.0(7) 3_746 3_746
O1' P1 O2' 65.6(7) 3_746 .
O1' P1 O2' 114.4(7) . .
O2 P1 O2' 107.0(7) . .
O2 P1 O2' 73.0(7) 3_746 .
O2' P1 O2' 179.998(1) 3_746 .
O1' P1 O1 111.1(7) 3_746 .
O1' P1 O1 68.9(7) . .
O2 P1 O1 75.7(7) . .
O2 P1 O1 104.3(7) 3_746 .
O2' P1 O1 103.2(7) 3_746 .
O2' P1 O1 76.8(7) . .
O1' P1 O1 68.9(7) 3_746 3_746
O1' P1 O1 111.1(7) . 3_746
O2 P1 O1 104.3(7) . 3_746
O2 P1 O1 75.7(7) 3_746 3_746
O2' P1 O1 76.8(7) 3_746 3_746
O2' P1 O1 103.2(7) . 3_746
O1 P1 O1 179.997(2) . 3_746
O21 P2 O21 179.999(1) 3_645 .
O21 P2 O21' 66.8(7) 3_645 3_645
O21 P2 O21' 113.2(7) . 3_645
O21 P2 O21' 113.2(7) 3_645 .
O21 P2 O21' 66.8(7) . .
O21' P2 O21' 180.0(8) 3_645 .
O21 P2 O22' 110.1(7) 3_645 .
O21 P2 O22' 69.9(7) . .
O21' P2 O22' 70.2(8) 3_645 .
O21' P2 O22' 109.8(8) . .
O21 P2 O22' 69.9(7) 3_645 3_645
O21 P2 O22' 110.1(7) . 3_645
O21' P2 O22' 109.8(8) 3_645 3_645
O21' P2 O22' 70.2(8) . 3_645
O22' P2 O22' 179.998(2) . 3_645
O21 P2 O22 108.5(7) 3_645 .
O21 P2 O22 71.5(7) . .
O21' P2 O22 72.0(7) 3_645 .
O21' P2 O22 108.0(7) . .
O22' P2 O22 106.9(7) . .
O22' P2 O22 73.1(7) 3_645 .
O21 P2 O22 71.5(7) 3_645 3_645
O21 P2 O22 108.5(7) . 3_645
O21' P2 O22 108.0(7) 3_645 3_645
O21' P2 O22 72.0(7) . 3_645
O22' P2 O22 73.1(7) . 3_645
O22' P2 O22 106.9(7) 3_645 3_645
O22 P2 O22 179.997(2) . 3_645
O3 Mo1 O18 102.9(7) . 3_746
O3 Mo1 O12 101.1(5) . .
O18 Mo1 O12 93.8(4) 3_746 .
O3 Mo1 O17 101.7(6) . .
O18 Mo1 O17 87.5(4) 3_746 .
O12 Mo1 O17 156.3(5) . .
O3 Mo1 O11 101.6(5) . .
O18 Mo1 O11 154.8(5) 3_746 .
O12 Mo1 O11 87.3(3) . .
O17 Mo1 O11 81.7(4) . .
O3 Mo1 O2 159.7(6) . 3_746
O18 Mo1 O2 65.5(6) 3_746 3_746
O12 Mo1 O2 96.5(5) . 3_746
O17 Mo1 O2 62.6(5) . 3_746
O11 Mo1 O2 89.3(4) . 3_746
O3 Mo1 O1' 162.0(6) . .
O18 Mo1 O1' 91.9(6) 3_746 .
O12 Mo1 O1' 67.3(4) . .
O17 Mo1 O1' 89.0(5) . .
O11 Mo1 O1' 65.3(4) . .
O2 Mo1 O1' 37.9(5) 3_746 .
O8 Mo2 O15 102.8(5) . .
O8 Mo2 O4 100.4(6) . .
O15 Mo2 O4 93.8(4) . .
O8 Mo2 O12 100.8(4) . .
O15 Mo2 O12 88.4(4) . .
O4 Mo2 O12 157.7(5) . .
O8 Mo2 O13 100.5(6) . .
O15 Mo2 O13 156.2(5) . .
O4 Mo2 O13 86.4(4) . .
O12 Mo2 O13 82.8(4) . .
O8 Mo2 O2' 159.5(6) . 3_746
O15 Mo2 O2' 93.2(4) . 3_746
O4 Mo2 O2' 65.4(6) . 3_746
O12 Mo2 O2' 92.3(4) . 3_746
O13 Mo2 O2' 65.3(5) . 3_746
O9 Mo3 O11 103.0(5) . .
O9 Mo3 O6 103.1(7) . .
O11 Mo3 O6 93.2(5) . .
O9 Mo3 O20 99.8(7) . .
O11 Mo3 O20 156.4(6) . .
O6 Mo3 O20 87.3(4) . .
O9 Mo3 O15 100.7(5) . .
O11 Mo3 O15 88.0(3) . .
O6 Mo3 O15 155.2(6) . .
O20 Mo3 O15 82.0(4) . .
O9 Mo3 O1 158.5(5) . .
O11 Mo3 O1 95.7(4) . .
O6 Mo3 O1 64.8(6) . .
O20 Mo3 O1 63.3(6) . .
O15 Mo3 O1 90.5(4) . .
O5 Mo4 O19 103.0(6) . .
O5 Mo4 O17 102.6(5) . .
O19 Mo4 O17 91.6(5) . .
O5 Mo4 O4 100.1(5) . 3_746
O19 Mo4 O4 88.8(4) . 3_746
O17 Mo4 O4 156.5(6) . 3_746
O5 Mo4 O14 100.6(5) . .
O19 Mo4 O14 155.9(6) . .
O17 Mo4 O14 87.6(5) . .
O4 Mo4 O14 82.7(5) 3_746 .
O5 Mo4 O2' 158.6(4) . .
O19 Mo4 O2' 67.3(5) . .
O17 Mo4 O2' 96.9(5) . .
O4 Mo4 O2' 61.8(5) 3_746 .
O14 Mo4 O2' 88.9(5) . .
O5 Mo4 O2 157.0(5) . 3_746
O19 Mo4 O2 93.9(6) . 3_746
O17 Mo4 O2 61.0(5) . 3_746
O4 Mo4 O2 95.6(5) 3_746 3_746
O14 Mo4 O2 64.8(5) . 3_746
O2' Mo4 O2 44.0(4) . 3_746
O10 Mo5 O14 102.4(5) . 3_746
O10 Mo5 O20 102.9(6) . .
O14 Mo5 O20 94.0(6) 3_746 .
O10 Mo5 O16 100.4(6) . .
O14 Mo5 O16 156.1(6) 3_746 .
O20 Mo5 O16 87.7(5) . .
O10 Mo5 O18 100.3(5) . .
O14 Mo5 O18 87.2(5) 3_746 .
O20 Mo5 O18 156.0(6) . .
O16 Mo5 O18 81.9(6) . .
O10 Mo5 O1 158.1(5) . .
O14 Mo5 O1 95.3(5) 3_746 .
O20 Mo5 O1 62.8(6) . .
O16 Mo5 O1 64.3(5) . .
O18 Mo5 O1 93.2(5) . .
O7 Mo6 O13 102.6(5) . 3_746
O7 Mo6 O16 101.8(6) . .
O13 Mo6 O16 95.2(6) 3_746 .
O7 Mo6 O19 100.3(5) . .
O13 Mo6 O19 88.1(4) 3_746 .
O16 Mo6 O19 156.3(6) . .
O7 Mo6 O6 99.0(5) . .
O13 Mo6 O6 157.4(6) 3_746 .
O16 Mo6 O6 86.8(5) . .
O19 Mo6 O6 81.4(5) . .
O7 Mo6 O1 154.7(4) . .
O13 Mo6 O1 99.9(5) 3_746 .
O16 Mo6 O1 64.5(5) . .
O19 Mo6 O1 91.8(5) . .
O6 Mo6 O1 60.7(5) . .
O39 Mo7 O25 102.7(6) . 3_645
O39 Mo7 O23 100.2(6) . 3_645
O25 Mo7 O23 89.1(4) 3_645 3_645
O39 Mo7 O28 104.0(6) . .
O25 Mo7 O28 89.0(4) 3_645 .
O23 Mo7 O28 155.5(5) 3_645 .
O39 Mo7 O30 99.0(6) . .
O25 Mo7 O30 158.2(5) 3_645 .
O23 Mo7 O30 85.2(4) 3_645 .
O28 Mo7 O30 87.5(4) . .
O39 Mo7 O21' 160.7(6) . .
O25 Mo7 O21' 66.5(5) 3_645 .
O23 Mo7 O21' 64.9(5) 3_645 .
O28 Mo7 O21' 92.1(5) . .
O30 Mo7 O21' 92.2(5) . .
O39 Mo7 O21 159.7(6) . .
O25 Mo7 O21 93.8(5) 3_645 .
O23 Mo7 O21 91.8(5) 3_645 .
O28 Mo7 O21 63.9(5) . .
O30 Mo7 O21 65.5(5) . .
O21' Mo7 O21 39.2(4) . .
O36 Mo8 O27 102.3(6) . .
O36 Mo8 O24 100.8(6) . .
O27 Mo8 O24 90.1(5) . .
O36 Mo8 O40 101.3(5) . .
O27 Mo8 O40 89.7(5) . .
O24 Mo8 O40 157.4(6) . .
O36 Mo8 O25 100.2(5) . .
O27 Mo8 O25 157.5(6) . .
O24 Mo8 O25 86.1(5) . .
O40 Mo8 O25 85.4(4) . .
O36 Mo8 O22 158.8(5) . .
O27 Mo8 O22 63.9(6) . .
O24 Mo8 O22 65.0(5) . .
O40 Mo8 O22 94.9(5) . .
O25 Mo8 O22 94.6(5) . .
O35 Mo9 O30 103.2(5) . .
O35 Mo9 O34 102.8(5) . .
O30 Mo9 O34 90.9(4) . .
O35 Mo9 O32 100.6(6) . .
O30 Mo9 O32 89.0(5) . .
O34 Mo9 O32 156.1(6) . .
O35 Mo9 O27 100.9(6) . .
O30 Mo9 O27 155.8(6) . .
O34 Mo9 O27 85.9(5) . .
O32 Mo9 O27 84.5(4) . .
O35 Mo9 O22 155.8(5) . .
O30 Mo9 O22 95.0(5) . .
O34 Mo9 O22 92.8(5) . .
O32 Mo9 O22 63.4(5) . .
O27 Mo9 O22 61.3(5) . .
O35 Mo9 O21 161.9(5) . .
O30 Mo9 O21 65.1(5) . .
O34 Mo9 O21 65.3(5) . .
O32 Mo9 O21 93.2(6) . .
O27 Mo9 O21 92.1(6) . .
O22 Mo9 O21 42.3(4) . .
O37 Mo10 O40 103.0(6) . .
O37 Mo10 O23 100.9(6) . .
O40 Mo10 O23 89.0(4) . .
O37 Mo10 O29 102.5(6) . .
O40 Mo10 O29 88.4(5) . .
O23 Mo10 O29 156.5(6) . .
O37 Mo10 O26 101.3(6) . 3_645
O40 Mo10 O26 155.7(6) . 3_645
O23 Mo10 O26 87.1(5) . 3_645
O29 Mo10 O26 85.8(4) . 3_645
O37 Mo10 O22' 158.7(6) . .
O40 Mo10 O22' 92.7(5) . .
O23 Mo10 O22' 93.7(5) . .
O29 Mo10 O22' 63.2(5) . .
O26 Mo10 O22' 63.7(5) 3_645 .
O37 Mo10 O21' 159.8(6) . 3_645
O40 Mo10 O21' 65.6(4) . 3_645
O23 Mo10 O21' 63.7(5) . 3_645
O29 Mo10 O21' 94.1(5) . 3_645
O26 Mo10 O21' 91.3(6) 3_645 3_645
O22' Mo10 O21' 41.3(5) . 3_645
O38 Mo11 O26 101.6(6) . .
O38 Mo11 O32 102.6(6) . .
O26 Mo11 O32 90.3(6) . .
O38 Mo11 O24 101.1(6) . .
O26 Mo11 O24 156.9(6) . .
O32 Mo11 O24 89.3(5) . .
O38 Mo11 O33 98.7(5) . 3_645
O26 Mo11 O33 85.5(5) . 3_645
O32 Mo11 O33 158.7(6) . 3_645
O24 Mo11 O33 86.5(5) . 3_645
O38 Mo11 O22 159.5(5) . .
O26 Mo11 O22 94.8(5) . .
O32 Mo11 O22 64.6(5) . .
O24 Mo11 O22 64.3(5) . .
O33 Mo11 O22 94.9(5) 3_645 .
O38 Mo11 O22' 155.9(5) . 3_645
O26 Mo11 O22' 63.2(5) . 3_645
O32 Mo11 O22' 96.3(6) . 3_645
O24 Mo11 O22' 93.9(6) . 3_645
O33 Mo11 O22' 63.2(5) 3_645 3_645
O22 Mo11 O22' 44.5(4) . 3_645
O31 Mo12 O28 102.5(5) . .
O31 Mo12 O33 101.6(6) . .
O28 Mo12 O33 88.2(5) . .
O31 Mo12 O34 101.0(5) . .
O28 Mo12 O34 88.1(4) . .
O33 Mo12 O34 157.4(5) . .
O31 Mo12 O29 100.8(5) . .
O28 Mo12 O29 156.7(5) . .
O33 Mo12 O29 87.4(4) . .
O34 Mo12 O29 87.2(5) . .
O31 Mo12 O22' 159.6(5) . .
O28 Mo12 O22' 93.4(5) . .
O33 Mo12 O22' 65.8(5) . .
O34 Mo12 O22' 92.2(5) . .
O29 Mo12 O22' 64.0(5) . .
O31 Mo12 O21 159.0(5) . .
O28 Mo12 O21 62.9(5) . .
O33 Mo12 O21 93.3(5) . .
O34 Mo12 O21 65.2(4) . .
O29 Mo12 O21 94.5(5) . .
O22' Mo12 O21 41.4(5) . .
P1 O1' O2 62.5(7) . 3_746
P1 O1' O2' 61.8(7) . 3_746
O2 O1' O2' 103.4(11) 3_746 3_746
P1 O1' O1 61.4(6) . .
O2 O1' O1 98.8(9) 3_746 .
O2' O1' O1 96.7(9) 3_746 .
P1 O1' Mo1 128.2(7) . .
O2 O1' Mo1 65.8(7) 3_746 .
O2' O1' Mo1 130.1(9) 3_746 .
O1 O1' Mo1 132.3(8) . .
P1 O1 O1' 49.6(6) . .
P1 O1 Mo3 126.4(7) . .
O1' O1 Mo3 76.8(6) . .
P1 O1 Mo5 120.4(7) . .
O1' O1 Mo5 131.9(8) . .
Mo3 O1 Mo5 95.5(4) . .
P1 O1 Mo6 118.5(6) . .
O1' O1 Mo6 134.9(8) . .
Mo3 O1 Mo6 95.7(5) . .
Mo5 O1 Mo6 92.7(5) . .
P1 O2' O1' 52.6(6) . 3_746
P1 O2' Mo2 129.7(8) . 3_746
O1' O2' Mo2 77.2(7) 3_746 3_746
P1 O2' Mo4 121.5(7) . .
O1' O2' Mo4 141.3(9) 3_746 .
Mo2 O2' Mo4 94.3(5) 3_746 .
P1 O2 O1' 53.2(7) . 3_746
P1 O2 Mo1 129.4(8) . 3_746
O1' O2 Mo1 76.3(7) 3_746 3_746
P1 O2 Mo4 121.4(7) . 3_746
O1' O2 Mo4 135.0(10) 3_746 3_746
Mo1 O2 Mo4 95.5(5) 3_746 3_746
Mo2 O4 Mo4 138.1(8) . 3_746
Mo3 O6 Mo6 138.4(9) . .
Mo3 O11 Mo1 139.7(5) . .
Mo1 O12 Mo2 136.8(5) . .
Mo6 O13 Mo2 137.9(7) 3_746 .
Mo5 O14 Mo4 140.4(6) 3_746 .
Mo2 O15 Mo3 140.2(5) . .
Mo6 O16 Mo5 138.3(7) . .
Mo4 O17 Mo1 139.9(8) . .
Mo1 O18 Mo5 140.6(8) 3_746 .
Mo4 O19 Mo6 137.3(6) . .
Mo5 O20 Mo3 138.1(9) . .
P2 O21' O21 56.5(7) . .
P2 O21' O22' 56.4(7) . 3_645
O21 O21' O22' 94.5(10) . 3_645
P2 O21' O22 56.4(6) . 3_645
O21 O21' O22 92.5(9) . 3_645
O22' O21' O22 90.0(9) 3_645 3_645
P2 O21' Mo7 127.3(7) . .
O21 O21' Mo7 70.8(7) . .
O22' O21' Mo7 135.6(8) 3_645 .
O22 O21' Mo7 131.0(9) 3_645 .
P2 O21' Mo10 124.6(8) . 3_645
O21 O21' Mo10 133.7(9) . 3_645
O22' O21' Mo10 68.2(7) 3_645 3_645
O22 O21' Mo10 128.3(8) 3_645 3_645
Mo7 O21' Mo10 91.6(5) . 3_645
P2 O21 O21' 56.7(7) . .
P2 O21 O22' 56.7(6) . .
O21' O21 O22' 94.7(10) . .
P2 O21 O22 56.7(6) . .
O21' O21 O22 92.7(9) . .
O22' O21 O22 90.7(9) . .
P2 O21 Mo7 126.7(8) . .
O21' O21 Mo7 70.0(7) . .
O22' O21 Mo7 133.1(8) . .
O22 O21 Mo7 132.5(8) . .
P2 O21 Mo12 123.1(8) . .
O21' O21 Mo12 133.2(9) . .
O22' O21 Mo12 66.4(6) . .
O22 O21 Mo12 127.9(8) . .
Mo7 O21 Mo12 91.8(4) . .
P2 O21 Mo9 124.0(7) . .
O21' O21 Mo9 131.3(9) . .
O22' O21 Mo9 127.7(8) . .
O22 O21 Mo9 67.3(6) . .
Mo7 O21 Mo9 91.0(4) . .
Mo12 O21 Mo9 90.0(4) . .
P2 O22 O21 51.8(6) . .
P2 O22 O21' 51.7(6) . 3_645
O21 O22 O21' 87.3(9) . 3_645
P2 O22 Mo8 123.4(8) . .
O21 O22 Mo8 133.1(8) . .
O21' O22 Mo8 71.8(6) 3_645 .
P2 O22 Mo11 122.6(7) . .
O21 O22 Mo11 129.9(8) . .
O21' O22 Mo11 131.0(8) 3_645 .
Mo8 O22 Mo11 93.6(5) . .
P2 O22 Mo9 122.2(7) . .
O21 O22 Mo9 70.4(6) . .
O21' O22 Mo9 133.4(8) 3_645 .
Mo8 O22 Mo9 93.9(4) . .
Mo11 O22 Mo9 93.0(5) . .
P2 O22' O21 53.5(6) . .
P2 O22' O21' 53.4(6) . 3_645
O21 O22' O21' 91.0(9) . 3_645
P2 O22' Mo12 125.7(7) . .
O21 O22' Mo12 72.2(6) . .
O21' O22' Mo12 136.5(9) 3_645 .
P2 O22' Mo10 123.8(8) . .
O21 O22' Mo10 136.0(9) . .
O21' O22' Mo10 70.5(7) 3_645 .
Mo12 O22' Mo10 93.9(5) . .
P2 O22' Mo11 119.9(7) . 3_645
O21 O22' Mo11 129.1(9) . 3_645
O21' O22' Mo11 127.0(8) 3_645 3_645
Mo12 O22' Mo11 92.7(5) . 3_645
Mo10 O22' Mo11 92.1(5) . 3_645
Mo10 O23 Mo7 138.1(6) . 3_645
Mo8 O24 Mo11 135.8(7) . .
Mo7 O25 Mo8 138.3(6) 3_645 .
Mo11 O26 Mo10 140.9(7) . 3_645
Mo8 O27 Mo9 140.5(8) . .
Mo12 O28 Mo7 140.8(6) . .
Mo10 O29 Mo12 138.4(7) . .
Mo9 O30 Mo7 137.5(7) . .
Mo11 O32 Mo9 138.9(8) . .
Mo12 O33 Mo11 138.1(7) . 3_645
Mo9 O34 Mo12 138.3(6) . .
Mo10 O40 Mo8 139.5(6) . .
N3 Ag1 N1 138.0(4) . .
N4 Ag2 N2 170.7(4) 4_545 .
N3 C1 C2 111.3(10) . .
C3 C2 C1 104.9(10) . .
C3 C2 C4 127.3(11) . .
C1 C2 C4 127.8(10) . .
N4 C3 C2 111.5(11) . .
N2 C8 C9 111.4(11) . .
C10 C9 C8 103.0(11) . .
C10 C9 C11 127.3(12) . .
C8 C9 C11 129.8(12) . .
C9 C10 N1 113.7(13) . .
C9 C11 C12 111.1(11) . .
C11 C12 C13 114.5(13) . .
C12 C13 C14 110.3(15) . .
C10 N1 N2 104.2(11) . .
C10 N1 Ag1 119.5(10) . .
N2 N1 Ag1 128.6(8) . .
C8 N2 N1 107.5(10) . .
C8 N2 Ag2 127.0(9) . .
N1 N2 Ag2 125.3(8) . .
C1 N3 N4 105.2(9) . .
C1 N3 Ag1 123.8(8) . .
N4 N3 Ag1 129.6(7) . .
C3 N4 N3 107.0(10) . .
C3 N4 Ag2 125.1(8) . 4_546
N3 N4 Ag2 127.9(7) . 4_546
C5 C4 C2 114.5(19) . .
C5 C4 C5' 38.9(18) . .
C2 C4 C5' 109.6(15) . .
C7' C7 C6 59(4) . .
C7' C7 C6' 65(4) . .
C6 C7 C6' 41.2(19) . .
C6' C5' C5 108(5) . .
C6' C5' C6 52(4) . .
C5 C5' C6 71(3) . .
C6' C5' C4 168(5) . .
C5 C5' C4 60(3) . .
C6 C5' C4 120(3) . .
C6' C6 C7' 78(3) . .
C6' C6 C5' 37(2) . .
C7' C6 C5' 114(3) . .
C6' C6 C5 71(3) . .
C7' C6 C5 129(3) . .
C5' C6 C5 41.2(19) . .
C6' C6 C7 79(3) . .
C7' C6 C7 30.3(18) . .
C5' C6 C7 113(3) . .
C5 C6 C7 148(3) . .
C5' C6' C6 92(5) . .
C5' C6' C7' 145(5) . .
C6 C6' C7' 55(3) . .
C5' C6' C5 40(3) . .
C6 C6' C5 65(3) . .
C7' C6' C5 109(3) . .
C5' C6' C7 146(5) . .
C6 C6' C7 60(3) . .
C7' C6' C7 26.5(15) . .
C5 C6' C7 124(3) . .
C5' C5 C4 81(3) . .
C5' C5 C6 68(3) . .
C4 C5 C6 134(3) . .
C5' C5 C6' 32(3) . .
C4 C5 C6' 114(3) . .
C6 C5 C6' 45(2) . .
C7 C7' C6 91(4) . .
C7 C7' C6' 89(4) . .
C6 C7' C6' 47(2) . .

loop_
_geom_bond_atom_site_label_1
_geom_bond_atom_site_label_2
_geom_bond_distance
_geom_bond_site_symmetry_2
P1 O1' 1.411(13) 3_746
P1 O1' 1.411(13) .
P1 O2 1.563(14) .
P1 O2 1.563(14) 3_746
P1 O2' 1.565(13) 3_746
P1 O2' 1.565(13) .
P1 O1 1.626(13) .
P1 O1 1.626(13) 3_746
P2 O21 1.493(13) 3_645
P2 O21 1.493(13) .
P2 O21' 1.495(14) 3_645
P2 O21' 1.495(14) .
P2 O22' 1.553(14) .
P2 O22' 1.553(14) 3_645
P2 O22 1.588(13) .
P2 O22 1.588(13) 3_645
Mo1 O3 1.643(9) .
Mo1 O18 1.815(10) 3_746
Mo1 O12 1.873(8) .
Mo1 O17 1.957(9) .
Mo1 O11 1.971(8) .
Mo1 O2 2.359(14) 3_746
Mo1 O1' 2.512(13) .
Mo2 O8 1.660(10) .
Mo2 O15 1.815(8) .
Mo2 O4 1.861(9) .
Mo2 O12 1.963(8) .
Mo2 O13 1.985(9) .
Mo2 O2' 2.360(13) 3_746
Mo3 O9 1.667(10) .
Mo3 O11 1.831(8) .
Mo3 O6 1.851(10) .
Mo3 O20 1.955(10) .
Mo3 O15 1.962(8) .
Mo3 O1 2.356(13) .
Mo4 O5 1.658(8) .
Mo4 O19 1.857(9) .
Mo4 O17 1.861(11) .
Mo4 O4 1.943(11) 3_746
Mo4 O14 1.944(10) .
Mo4 O2' 2.483(13) .
Mo4 O2 2.486(15) 3_746
Mo5 O10 1.648(8) .
Mo5 O14 1.839(11) 3_746
Mo5 O20 1.846(13) .
Mo5 O16 1.951(10) .
Mo5 O18 1.985(13) .
Mo5 O1 2.438(13) .
Mo6 O7 1.655(8) .
Mo6 O13 1.840(11) 3_746
Mo6 O16 1.857(10) .
Mo6 O19 1.967(9) .
Mo6 O6 1.984(12) .
Mo6 O1 2.478(14) .
Mo7 O39 1.652(9) .
Mo7 O25 1.852(9) 3_645
Mo7 O23 1.903(10) 3_645
Mo7 O28 1.904(9) .
Mo7 O30 1.949(10) .
Mo7 O21' 2.443(14) .
Mo7 O21 2.455(14) .
Mo8 O36 1.666(9) .
Mo8 O27 1.832(10) .
Mo8 O24 1.893(11) .
Mo8 O40 1.914(10) .
Mo8 O25 1.955(10) .
Mo8 O22 2.414(13) .
Mo9 O35 1.648(9) .
Mo9 O30 1.859(11) .
Mo9 O34 1.894(10) .
Mo9 O32 1.916(10) .
Mo9 O27 1.959(11) .
Mo9 O22 2.467(14) .
Mo9 O21 2.519(13) .
Mo10 O37 1.652(9) .
Mo10 O40 1.873(9) .
Mo10 O23 1.893(10) .
Mo10 O29 1.900(10) .
Mo10 O26 1.921(10) 3_645
Mo10 O22' 2.464(15) .
Mo10 O21' 2.502(15) 3_645
Mo11 O38 1.661(9) .
Mo11 O26 1.876(12) .
Mo11 O32 1.879(11) .
Mo11 O24 1.917(11) .
Mo11 O33 1.934(11) 3_645
Mo11 O22 2.430(14) .
Mo11 O22' 2.508(14) 3_645
Mo12 O31 1.657(8) .
Mo12 O28 1.882(10) .
Mo12 O33 1.882(10) .
Mo12 O34 1.913(10) .
Mo12 O29 1.914(11) .
Mo12 O22' 2.416(13) .
Mo12 O21 2.511(14) .
O1' O2 1.587(19) 3_746
O1' O2' 1.618(19) 3_746
O1' O1 1.728(19) .
O2' O1' 1.618(19) 3_746
O2' Mo2 2.360(13) 3_746
O2 O1' 1.587(19) 3_746
O2 Mo1 2.359(14) 3_746
O2 Mo4 2.486(15) 3_746
O4 Mo4 1.943(11) 3_746
O13 Mo6 1.841(11) 3_746
O14 Mo5 1.839(11) 3_746
O18 Mo1 1.814(10) 3_746
O21' O21 1.644(19) .
O21' O22' 1.75(2) 3_645
O21' O22 1.81(2) 3_645
O21' Mo10 2.502(15) 3_645
O21 O22' 1.74(2) .
O21 O22 1.801(19) .
O22 O21' 1.81(2) 3_645
O22' O21' 1.75(2) 3_645
O22' Mo11 2.508(14) 3_645
O23 Mo7 1.903(10) 3_645
O25 Mo7 1.852(9) 3_645
O26 Mo10 1.921(10) 3_645
O33 Mo11 1.934(11) 3_645
Ag1 N3 2.174(10) .
Ag1 N1 2.179(10) .
Ag2 N4 2.186(9) 4_545
Ag2 N2 2.195(10) .
C1 N3 1.312(15) .
C1 C2 1.331(15) .
C2 C3 1.324(16) .
C2 C4 1.507(16) .
C3 N4 1.290(15) .
C8 N2 1.279(16) .
C8 C9 1.366(17) .
C9 C10 1.306(19) .
C9 C11 1.442(17) .
C10 N1 1.316(16) .
C11 C12 1.500(18) .
C12 C13 1.516(19) .
C13 C14 1.54(3) .
N1 N2 1.381(14) .
N3 N4 1.385(12) .
N4 Ag2 2.186(9) 4_546
C4 C5 1.41(3) .
C4 C5' 1.61(4) .
C7 C7' 0.75(4) .
C7 C6 1.50(4) .
C7 C6' 1.69(5) .
C5' C6' 0.86(4) .
C5' C5 1.02(4) .
C5' C6 1.44(5) .
C6 C6' 1.14(5) .
C6 C7' 1.28(5) .
C6 C5 1.47(5) .
C6' C7' 1.53(5) .
C6' C5 1.53(5) .
